data_7107627
loop_
_publ_author_name
'Ramachandran Azhakar'
'Rajendra S. Ghadwal'
'Herbert W. Roesky'
'Hilke Wolf'
'Dietmar Stalke'

_publ_section_title
;
 A d?but for base stabilized monoalkylsilylenes
;
_journal_name_full Chem.Commun.
_journal_page_first 4561
_journal_paper_doi 10.1039/c2cc31041d
_journal_volume 48
_journal_year 2012
_chemical_formula_moiety 'C38 H64 N4 O2 Si2'
_chemical_formula_sum 'C38 H64 N4 O2 Si2'
_chemical_formula_weight 665.11
_chemical_name_systematic
;
?
;
_space_group_IT_number 2
_symmetry_cell_setting triclinic
_symmetry_space_group_name_Hall '-P 1'
_symmetry_space_group_name_H-M 'P -1'
_atom_sites_solution_hydrogens geom
_atom_sites_solution_primary direct
_atom_sites_solution_secondary difmap
_audit_creation_method SHELXL-97
_cell_angle_alpha 110.480(10)
_cell_angle_beta 94.95(2)
_cell_angle_gamma 116.21(2)
_cell_formula_units_Z 1
_cell_length_a 9.878(3)
_cell_length_b 10.371(4)
_cell_length_c 11.472(5)
_cell_measurement_reflns_used 9313
_cell_measurement_temperature 100(2)
_cell_measurement_theta_max 28.329
_cell_measurement_theta_min 2.376
_cell_volume 946.4(7)
_computing_cell_refinement 'SAINT V7.68A'
_computing_data_collection 'APEX2 v2011.2'
_computing_data_reduction 'SAINT V7.68A'
_computing_molecular_graphics 'XSHELL in SHELXTL-97'
_computing_publication_material 'XSHELL in SHELXTL-97'
_computing_structure_refinement 'SHELXS in SHELXTL Version 2008/3'
_computing_structure_solution 'SHELXS in SHELXTL Version 2008/3'
_diffrn_ambient_temperature 100(2)
_diffrn_measured_fraction_theta_full 0.995
_diffrn_measured_fraction_theta_max 0.995
_diffrn_measurement_device_type 'Smart APEX II Ultra'
_diffrn_measurement_method 'omega scans'
_diffrn_radiation_monochromator mirror
_diffrn_radiation_source 'rotating anode'
_diffrn_radiation_type MoK\a
_diffrn_radiation_wavelength 0.71073
_diffrn_reflns_av_R_equivalents 0.0284
_diffrn_reflns_av_sigmaI/netI 0.0171
_diffrn_reflns_limit_h_max 13
_diffrn_reflns_limit_h_min -13
_diffrn_reflns_limit_k_max 13
_diffrn_reflns_limit_k_min -13
_diffrn_reflns_limit_l_max 15
_diffrn_reflns_limit_l_min -15
_diffrn_reflns_number 27594
_diffrn_reflns_theta_full 28.35
_diffrn_reflns_theta_max 28.35
_diffrn_reflns_theta_min 1.98
_exptl_absorpt_coefficient_mu 0.131
_exptl_absorpt_correction_T_max 0.9617
_exptl_absorpt_correction_T_min 0.9374
_exptl_absorpt_correction_type multi-scan
_exptl_absorpt_process_details SADABS-2008/2
_exptl_crystal_colour colorless
_exptl_crystal_density_diffrn 1.167
_exptl_crystal_density_method 'not measured'
_exptl_crystal_description plate
_exptl_crystal_F_000 364
_exptl_crystal_size_max 0.50
_exptl_crystal_size_mid 0.50
_exptl_crystal_size_min 0.30
_refine_diff_density_max 0.450
_refine_diff_density_min -0.216
_refine_diff_density_rms 0.045
_refine_ls_extinction_method none
_refine_ls_goodness_of_fit_ref 1.060
_refine_ls_hydrogen_treatment constr
_refine_ls_matrix_type full
_refine_ls_number_parameters 217
_refine_ls_number_reflns 4682
_refine_ls_number_restraints 0
_refine_ls_restrained_S_all 1.060
_refine_ls_R_factor_all 0.0339
_refine_ls_R_factor_gt 0.0327
_refine_ls_shift/su_max 0.001
_refine_ls_shift/su_mean 0.000
_refine_ls_structure_factor_coef Fsqd
_refine_ls_weighting_details 'calc w=1/[\s^2^(Fo^2^)+(0.0474P)^2^+0.3544P] where P=(Fo^2^+2Fc^2^)/3'
_refine_ls_weighting_scheme calc
_refine_ls_wR_factor_gt 0.0909
_refine_ls_wR_factor_ref 0.0918
_reflns_number_gt 4455
_reflns_number_total 4682
_reflns_threshold_expression >2sigma(I)
_cod_data_source_file c2cc31041d.txt
_cod_data_source_block sad_a
_cod_original_cell_volume 946.3(6)
_cod_database_code 7107627

loop_
_symmetry_equiv_pos_as_xyz
'x, y, z'
'-x, -y, -z'

loop_
_atom_site_label
_atom_site_type_symbol
_atom_site_fract_x
_atom_site_fract_y
_atom_site_fract_z
_atom_site_U_iso_or_equiv
_atom_site_adp_type
_atom_site_occupancy
_atom_site_symmetry_multiplicity
_atom_site_calc_flag
_atom_site_refinement_flags
Si1 Si 0.50991(3) 0.53454(3) 0.61758(2) 0.01302(8) Uani 1 1 d .
O1 O 0.44591(8) 0.57935(8) 0.50550(6) 0.01466(14) Uani 1 1 d .
N1 N 0.37275(9) 0.38149(10) 0.66067(8) 0.01368(16) Uani 1 1 d .
C1 C 0.30316(11) 0.46507(11) 0.71916(9) 0.01340(18) Uani 1 1 d .
N2 N 0.37932(9) 0.60774(10) 0.72466(8) 0.01417(16) Uani 1 1 d .
C2 C 0.15428(11) 0.39352(11) 0.75442(9) 0.01507(18) Uani 1 1 d .
C3 C 0.15343(12) 0.41187(12) 0.88050(10) 0.0193(2) Uani 1 1 d .
H3 H 0.2498 0.4738 0.9480 0.023 Uiso 1 1 calc R
C4 C 0.01162(14) 0.33951(14) 0.90757(12) 0.0258(2) Uani 1 1 d .
H4 H 0.0112 0.3500 0.9932 0.031 Uiso 1 1 calc R
C5 C -0.12949(14) 0.25184(14) 0.80951(13) 0.0287(3) Uani 1 1 d .
H5 H -0.2264 0.2036 0.8285 0.034 Uiso 1 1 calc R
C6 C -0.12942(13) 0.23444(13) 0.68423(12) 0.0255(2) Uani 1 1 d .
H6 H -0.2262 0.1751 0.6176 0.031 Uiso 1 1 calc R
C7 C 0.01186(12) 0.30357(12) 0.65593(10) 0.0194(2) Uani 1 1 d .
H7 H 0.0119 0.2898 0.5696 0.023 Uiso 1 1 calc R
C8 C 0.32704(12) 0.72637(12) 0.74867(10) 0.01654(19) Uani 1 1 d .
C9 C 0.29270(14) 0.77186(13) 0.88039(11) 0.0236(2) Uani 1 1 d .
H9A H 0.2768 0.8631 0.8998 0.035 Uiso 1 1 calc R
H9B H 0.3819 0.8004 0.9483 0.035 Uiso 1 1 calc R
H9C H 0.1975 0.6811 0.8773 0.035 Uiso 1 1 calc R
C10 C 0.18302(13) 0.66487(14) 0.63832(11) 0.0237(2) Uani 1 1 d .
H10A H 0.2071 0.6357 0.5551 0.035 Uiso 1 1 calc R
H10B H 0.1565 0.7487 0.6521 0.035 Uiso 1 1 calc R
H10C H 0.0934 0.5710 0.6373 0.035 Uiso 1 1 calc R
C11 C 0.46182(13) 0.87548(13) 0.74946(11) 0.0230(2) Uani 1 1 d .
H11A H 0.4888 0.8470 0.6675 0.035 Uiso 1 1 calc R
H11B H 0.5539 0.9207 0.8221 0.035 Uiso 1 1 calc R
H11C H 0.4291 0.9543 0.7593 0.035 Uiso 1 1 calc R
C12 C 0.36525(11) 0.24248(11) 0.67818(9) 0.01526(18) Uani 1 1 d .
C13 C 0.44503(14) 0.29613(13) 0.82078(10) 0.0227(2) Uani 1 1 d .
H13A H 0.4388 0.2045 0.8323 0.034 Uiso 1 1 calc R
H13B H 0.3914 0.3396 0.8765 0.034 Uiso 1 1 calc R
H13C H 0.5558 0.3784 0.8445 0.034 Uiso 1 1 calc R
C14 C 0.19608(12) 0.10371(12) 0.63672(11) 0.0216(2) Uani 1 1 d .
H14A H 0.1411 0.0800 0.5501 0.032 Uiso 1 1 calc R
H14B H 0.1410 0.1331 0.6990 0.032 Uiso 1 1 calc R
H14C H 0.1980 0.0092 0.6345 0.032 Uiso 1 1 calc R
C15 C 0.45335(12) 0.17983(12) 0.59284(10) 0.01847(19) Uani 1 1 d .
H15A H 0.4000 0.1400 0.5013 0.028 Uiso 1 1 calc R
H15B H 0.4549 0.0930 0.6078 0.028 Uiso 1 1 calc R
H15C H 0.5616 0.2663 0.6148 0.028 Uiso 1 1 calc R
C16 C 0.71358(11) 0.67888(12) 0.74291(9) 0.01668(19) Uani 1 1 d .
C17 C 0.71141(13) 0.75040(14) 0.88450(10) 0.0232(2) Uani 1 1 d .
H17A H 0.6619 0.8157 0.8934 0.035 Uiso 1 1 calc R
H17B H 0.8196 0.8170 0.9418 0.035 Uiso 1 1 calc R
H17C H 0.6513 0.6641 0.9085 0.035 Uiso 1 1 calc R
C18 C 0.81035(13) 0.59548(14) 0.73902(11) 0.0240(2) Uani 1 1 d .
H18A H 0.8136 0.5469 0.6499 0.036 Uiso 1 1 calc R
H18B H 0.7612 0.5125 0.7689 0.036 Uiso 1 1 calc R
H18C H 0.9178 0.6740 0.7958 0.036 Uiso 1 1 calc R
C19 C 0.80415(13) 0.81697(14) 0.70534(11) 0.0257(2) Uani 1 1 d .
H19A H 0.8109 0.7731 0.6167 0.039 Uiso 1 1 calc R
H19B H 0.9105 0.8892 0.7656 0.039 Uiso 1 1 calc R
H19C H 0.7483 0.8759 0.7100 0.039 Uiso 1 1 calc R

loop_
_atom_site_aniso_label
_atom_site_aniso_U_11
_atom_site_aniso_U_22
_atom_site_aniso_U_33
_atom_site_aniso_U_23
_atom_site_aniso_U_13
_atom_site_aniso_U_12
Si1 0.01393(13) 0.01475(13) 0.01243(13) 0.00685(10) 0.00508(9) 0.00791(10)
O1 0.0171(3) 0.0173(3) 0.0134(3) 0.0079(3) 0.0062(3) 0.0105(3)
N1 0.0154(4) 0.0152(4) 0.0146(4) 0.0080(3) 0.0067(3) 0.0094(3)
C1 0.0143(4) 0.0162(4) 0.0106(4) 0.0057(3) 0.0035(3) 0.0085(3)
N2 0.0160(4) 0.0154(4) 0.0138(4) 0.0070(3) 0.0060(3) 0.0093(3)
C2 0.0151(4) 0.0147(4) 0.0174(4) 0.0070(4) 0.0069(3) 0.0087(4)
C3 0.0222(5) 0.0205(5) 0.0185(5) 0.0093(4) 0.0088(4) 0.0122(4)
C4 0.0326(6) 0.0272(5) 0.0289(6) 0.0170(5) 0.0207(5) 0.0184(5)
C5 0.0231(5) 0.0224(5) 0.0456(7) 0.0165(5) 0.0210(5) 0.0122(4)
C6 0.0156(5) 0.0191(5) 0.0358(6) 0.0068(4) 0.0057(4) 0.0082(4)
C7 0.0177(5) 0.0190(5) 0.0205(5) 0.0064(4) 0.0047(4) 0.0102(4)
C8 0.0203(5) 0.0164(4) 0.0177(4) 0.0080(4) 0.0082(4) 0.0121(4)
C9 0.0342(6) 0.0239(5) 0.0215(5) 0.0105(4) 0.0156(4) 0.0199(5)
C10 0.0262(5) 0.0257(5) 0.0253(5) 0.0115(4) 0.0054(4) 0.0181(5)
C11 0.0278(5) 0.0173(5) 0.0285(5) 0.0114(4) 0.0131(4) 0.0129(4)
C12 0.0177(4) 0.0153(4) 0.0168(4) 0.0089(4) 0.0065(3) 0.0098(4)
C13 0.0315(6) 0.0253(5) 0.0176(5) 0.0113(4) 0.0066(4) 0.0179(5)
C14 0.0194(5) 0.0162(5) 0.0301(5) 0.0112(4) 0.0094(4) 0.0086(4)
C15 0.0228(5) 0.0187(5) 0.0219(5) 0.0111(4) 0.0103(4) 0.0143(4)
C16 0.0152(4) 0.0186(4) 0.0138(4) 0.0061(4) 0.0037(3) 0.0074(4)
C17 0.0230(5) 0.0260(5) 0.0164(5) 0.0063(4) 0.0035(4) 0.0117(4)
C18 0.0180(5) 0.0288(5) 0.0232(5) 0.0083(4) 0.0041(4) 0.0128(4)
C19 0.0201(5) 0.0241(5) 0.0254(5) 0.0119(4) 0.0051(4) 0.0045(4)

loop_
_atom_type_symbol
_atom_type_description
_atom_type_scat_dispersion_real
_atom_type_scat_dispersion_imag
_atom_type_scat_source
C C 0.0033 0.0016 'International Tables Vol C Tables 4.2.6.8 and 6.1.1.4'
H H 0.0000 0.0000 'International Tables Vol C Tables 4.2.6.8 and 6.1.1.4'
N N 0.0061 0.0033 'International Tables Vol C Tables 4.2.6.8 and 6.1.1.4'
O O 0.0106 0.0060 'International Tables Vol C Tables 4.2.6.8 and 6.1.1.4'
Si Si 0.0817 0.0704 'International Tables Vol C Tables 4.2.6.8 and 6.1.1.4'

loop_
_geom_angle_atom_site_label_1
_geom_angle_atom_site_label_2
_geom_angle_atom_site_label_3
_geom_angle
_geom_angle_site_symmetry_1
_geom_angle_site_symmetry_3
O1 Si1 O1 85.21(5) . 2_666
O1 Si1 N1 121.37(5) . .
O1 Si1 N1 100.54(5) 2_666 .
O1 Si1 C16 121.44(5) . .
O1 Si1 C16 101.05(5) 2_666 .
N1 Si1 C16 114.54(5) . .
O1 Si1 N2 87.82(4) . .
O1 Si1 N2 159.96(4) 2_666 .
N1 Si1 N2 67.42(4) . .
C16 Si1 N2 98.62(5) . .
O1 Si1 C1 104.43(4) . .
O1 Si1 C1 132.25(4) 2_666 .
N1 Si1 C1 34.61(3) . .
C16 Si1 C1 111.91(5) . .
N2 Si1 C1 32.95(4) . .
O1 Si1 Si1 43.37(3) . 2_666
O1 Si1 Si1 41.84(3) 2_666 2_666
N1 Si1 Si1 118.33(4) . 2_666
C16 Si1 Si1 118.76(4) . 2_666
N2 Si1 Si1 128.46(3) . 2_666
C1 Si1 Si1 129.06(4) . 2_666
Si1 O1 Si1 94.79(5) . 2_666
C1 N1 C12 125.20(8) . .
C1 N1 Si1 95.82(7) . .
C12 N1 Si1 135.65(7) . .
N2 C1 N1 108.36(8) . .
N2 C1 C2 127.41(9) . .
N1 C1 C2 123.86(9) . .
N2 C1 Si1 59.09(5) . .
N1 C1 Si1 49.57(5) . .
C2 C1 Si1 167.82(7) . .
C1 N2 C8 128.01(9) . .
C1 N2 Si1 87.96(6) . .
C8 N2 Si1 138.71(6) . .
C3 C2 C7 119.65(10) . .
C3 C2 C1 122.28(9) . .
C7 C2 C1 118.07(9) . .
C4 C3 C2 119.98(10) . .
C5 C4 C3 120.02(11) . .
C6 C5 C4 120.22(10) . .
C5 C6 C7 120.07(11) . .
C6 C7 C2 120.03(10) . .
N2 C8 C11 106.98(8) . .
N2 C8 C9 111.73(8) . .
C11 C8 C9 108.58(9) . .
N2 C8 C10 110.88(8) . .
C11 C8 C10 107.67(9) . .
C9 C8 C10 110.80(9) . .
N1 C12 C15 108.85(8) . .
N1 C12 C14 112.56(8) . .
C15 C12 C14 107.03(9) . .
N1 C12 C13 109.61(8) . .
C15 C12 C13 108.84(8) . .
C14 C12 C13 109.85(9) . .
C17 C16 C18 106.84(9) . .
C17 C16 C19 108.70(9) . .
C18 C16 C19 106.94(9) . .
C17 C16 Si1 115.13(7) . .
C18 C16 Si1 110.74(7) . .
C19 C16 Si1 108.18(7) . .

loop_
_geom_bond_atom_site_label_1
_geom_bond_atom_site_label_2
_geom_bond_distance
_geom_bond_site_symmetry_2
Si1 O1 1.6752(9) .
Si1 O1 1.7245(9) 2_666
Si1 N1 1.8342(10) .
Si1 C16 1.9209(13) .
Si1 N2 2.0579(10) .
Si1 C1 2.3971(12) .
Si1 Si1 2.5025(13) 2_666
O1 Si1 1.7245(9) 2_666
N1 C1 1.3686(12) .
N1 C12 1.4950(13) .
C1 N2 1.3047(14) .
C1 C2 1.4920(13) .
N2 C8 1.4850(13) .
C2 C3 1.3925(15) .
C2 C7 1.3981(15) .
C3 C4 1.3898(15) .
C4 C5 1.3890(19) .
C5 C6 1.3846(19) .
C6 C7 1.3872(15) .
C8 C11 1.5275(15) .
C8 C9 1.5336(15) .
C8 C10 1.5349(16) .
C12 C15 1.5295(14) .
C12 C14 1.5328(15) .
C12 C13 1.5362(16) .
C16 C17 1.5381(15) .
C16 C18 1.5410(15) .
C16 C19 1.5504(15) .
